data_2311774
loop_
_publ_author_name
'Chia, Tze Shyang'
'Quah, Ching Kheng'

_publ_section_title
;
 Temperature-induced order-disorder structural phase transitions of
 two-dimensional isostructural hexamethylenetetramine co-crystals.
;
_journal_issue 'Pt 5'
_journal_name_full 'Acta crystallographica Section B, Structural science, crystal engineering and materials'
_journal_page_first 879
_journal_page_last 890
_journal_paper_doi 10.1107/S2052520617009520
_journal_volume 73
_journal_year 2017
_chemical_formula_moiety '2(C8 H8 O2), C6 H12 N4'
_chemical_formula_sum 'C22 H28 N4 O4'
_chemical_formula_weight 412.48
_chemical_name_systematic
;
Hexamethylenetetramine bis(4-methylbenzoic acid)
;
_space_group_crystal_system orthorhombic
_space_group_IT_number 63
_space_group_name_Hall '-C 2c 2'
_space_group_name_H-M_alt 'C m c m'
_atom_sites_solution_hydrogens mixed
_audit_creation_method SHELXL-2014/7
_cell_angle_alpha 90
_cell_angle_beta 90
_cell_angle_gamma 90
_cell_formula_units_Z 4
_cell_length_a 10.1948(13)
_cell_length_b 7.3566(9)
_cell_length_c 28.679(4)
_cell_measurement_reflns_used 2689
_cell_measurement_temperature 280.0(1)
_cell_measurement_theta_max 25.90
_cell_measurement_theta_min 2.84
_cell_volume 2150.9(5)
_computing_cell_refinement 'SAINT (Bruker, 2009)'
_computing_data_collection 'APEX2 (Bruker, 2009)'
_computing_data_reduction 'SAINT (Bruker, 2009)'
_computing_molecular_graphics
;
SHELXTL (Sheldrick, 2008), Mercury (Macrae <i>et al.</i>, 2008)
;
_computing_publication_material
;
PLATON (Spek, 2009)
;
_computing_structure_refinement 'SHELXL-2014 (Sheldrick, 2015)'
_computing_structure_solution 'SHELXS-2013 (Sheldrick, 2008)'
_diffrn_ambient_temperature 280.0(1)
_diffrn_measured_fraction_theta_full 0.999
_diffrn_measured_fraction_theta_max 0.999
_diffrn_measurement_device_type 'Bruker APEX Duo CCD area detector'
_diffrn_measurement_method '\f and \w scans'
_diffrn_radiation_monochromator graphite
_diffrn_radiation_source 'fine-focus sealed tube'
_diffrn_radiation_type MoK\a
_diffrn_radiation_wavelength 0.71073
_diffrn_reflns_av_R_equivalents 0.0210
_diffrn_reflns_av_unetI/netI 0.0146
_diffrn_reflns_Laue_measured_fraction_full 0.999
_diffrn_reflns_Laue_measured_fraction_max 0.999
_diffrn_reflns_limit_h_max 13
_diffrn_reflns_limit_h_min -13
_diffrn_reflns_limit_k_max 9
_diffrn_reflns_limit_k_min -9
_diffrn_reflns_limit_l_max 33
_diffrn_reflns_limit_l_min -37
_diffrn_reflns_number 10210
_diffrn_reflns_point_group_measured_fraction_full 0.999
_diffrn_reflns_point_group_measured_fraction_max 0.999
_diffrn_reflns_theta_full 25.242
_diffrn_reflns_theta_max 28.021
_diffrn_reflns_theta_min 1.420
_exptl_absorpt_coefficient_mu 0.089
_exptl_absorpt_correction_T_max 0.9671
_exptl_absorpt_correction_T_min 0.9190
_exptl_absorpt_correction_type multi-scan
_exptl_absorpt_process_details '(<i>SADABS</i>; Bruker, 2009)'
_exptl_crystal_colour colourless
_exptl_crystal_density_diffrn 1.274
_exptl_crystal_description block
_exptl_crystal_F_000 880
_exptl_crystal_size_max 0.378
_exptl_crystal_size_mid 0.183
_exptl_crystal_size_min 0.128
_refine_diff_density_max 0.321
_refine_diff_density_min -0.320
_refine_diff_density_rms 0.037
_refine_ls_extinction_method none
_refine_ls_goodness_of_fit_ref 1.109
_refine_ls_hydrogen_treatment mixed
_refine_ls_matrix_type full
_refine_ls_number_parameters 112
_refine_ls_number_reflns 1403
_refine_ls_number_restraints 0
_refine_ls_restrained_S_all 1.109
_refine_ls_R_factor_all 0.1040
_refine_ls_R_factor_gt 0.0800
_refine_ls_shift/su_max 0.000
_refine_ls_shift/su_mean 0.000
_refine_ls_structure_factor_coef Fsqd
_refine_ls_weighting_details 'w=1/[\s^2^(Fo^2^)+(0.0900P)^2^+2.2465P] where P=(Fo^2^+2Fc^2^)/3'
_refine_ls_weighting_scheme calc
_refine_ls_wR_factor_gt 0.2232
_refine_ls_wR_factor_ref 0.2429
_reflns_Friedel_coverage 0.000
_reflns_number_gt 960
_reflns_number_total 1403
_reflns_threshold_expression 'I > 2\s(I)'
_cod_data_source_file gw5053sup1.cif
_cod_data_source_block 1533075
_cod_database_code 2311774
_shelx_shelxl_version_number 2014/7
_shelx_space_group_comment
;
The symmetry employed for this shelxl refinement is uniquely defined
by the following loop, which should always be used as a source of
symmetry information in preference to the above space-group names.
They are only intended as comments.
;
_shelx_estimated_absorpt_t_min 0.967
_shelx_estimated_absorpt_t_max 0.989
_exptl_absorpt_special_details
; 
The crystal was placed in the cold stream of an Oxford Cryosystems 
Cobra open-flow nitrogen cryostat (Cosier & Glazer, 1986) operating 
at 280.0 (1) K.
;

loop_
_space_group_symop_operation_xyz
'x, y, z'
'-x, -y, z+1/2'
'-x, y, -z+1/2'
'x, -y, -z'
'x+1/2, y+1/2, z'
'-x+1/2, -y+1/2, z+1/2'
'-x+1/2, y+1/2, -z+1/2'
'x+1/2, -y+1/2, -z'
'-x, -y, -z'
'x, y, -z-1/2'
'x, -y, z-1/2'
'-x, y, z'
'-x+1/2, -y+1/2, -z'
'x+1/2, y+1/2, -z-1/2'
'x+1/2, -y+1/2, z-1/2'
'-x+1/2, y+1/2, z'

loop_
_atom_site_label
_atom_site_type_symbol
_atom_site_fract_x
_atom_site_fract_y
_atom_site_fract_z
_atom_site_U_iso_or_equiv
_atom_site_adp_type
_atom_site_occupancy
_atom_site_site_symmetry_order
_atom_site_calc_flag
_atom_site_refinement_flags_posn
_atom_site_refinement_flags_adp
_atom_site_refinement_flags_occupancy
_atom_site_disorder_assembly
_atom_site_disorder_group
O1 O 0.0866(8) -0.0326(10) 0.6450(3) 0.0781(18) Uani 0.5 1 d . . P A -1
H1O1 H 0.066(6) 0.063(12) 0.663(3) 0.12(3) Uiso 0.5 1 d . . P B -1
O2 O -0.1241(8) -0.0868(14) 0.6518(4) 0.115(4) Uani 0.5 1 d . . P A -1
C4 C -0.0227(10) -0.1280(7) 0.63717(15) 0.057(3) Uani 0.5 1 d . . P A -1
C5 C 0.0024(12) -0.2955(3) 0.60850(8) 0.0576(11) Uani 0.5 1 d G . P A -1
C6 C 0.1273(10) -0.3573(11) 0.5973(3) 0.0671(19) Uani 0.5 1 d G . P A -1
H6A H 0.2007 -0.2929 0.6073 0.080 Uiso 0.5 1 calc R U P A -1
C7 C 0.1426(4) -0.5153(11) 0.5713(3) 0.074(2) Uani 0.5 1 d G . P A -1
H7A H 0.2262 -0.5567 0.5639 0.089 Uiso 0.5 1 calc R U P A -1
C8 C 0.0330(3) -0.6115(4) 0.55647(10) 0.061(2) Uani 0.5 1 d G . P A -1
C9 C -0.0920(3) -0.5497(10) 0.5676(3) 0.072(2) Uani 0.5 1 d G . P A -1
H9A H -0.1653 -0.6141 0.5577 0.086 Uiso 0.5 1 calc R U P A -1
C10 C -0.1073(8) -0.3917(11) 0.5936(3) 0.072(2) Uani 0.5 1 d G . P A -1
H10A H -0.1909 -0.3504 0.6011 0.087 Uiso 0.5 1 calc R U P A -1
C11 C 0.0466(7) -0.7869(7) 0.5286(2) 0.100(3) Uani 0.5 1 d . . P A -1
H11A H 0.1355 -0.8224 0.5223 0.150 Uiso 0.5 1 d R U P A -1
H11B H 0.0058 -0.8814 0.5465 0.150 Uiso 0.5 1 d R U P A -1
H11C H 0.0011 -0.7773 0.4993 0.150 Uiso 0.5 1 d R U P A -1
N1 N 0.0000 0.2162(4) 0.70891(10) 0.0933(13) Uani 1 2 d S T P . .
N2 N 0.1172(3) 0.4485(4) 0.7500 0.1049(15) Uani 1 2 d S T P . .
C1 C 0.1143(4) 0.3332(4) 0.70966(17) 0.150(2) Uani 1 1 d . . . . .
H1A H 0.1928 0.2587 0.7092 0.180 Uiso 1 1 calc R U . . .
H1B H 0.1146 0.4081 0.6818 0.180 Uiso 1 1 calc R U . . .
C2 C 0.0000 0.1040(5) 0.7500 0.0550(10) Uani 1 4 d S T P . .
H2A H 0.0763 0.0253 0.7500 0.066 Uiso 1 2 d R U P . .
C3 C 0.0000 0.5583(6) 0.7500 0.0769(16) Uani 1 4 d S T P . .
H3A H 0.0000 0.6342 0.7224 0.092 Uiso 1 2 d R U P . .

loop_
_atom_site_aniso_label
_atom_site_aniso_U_11
_atom_site_aniso_U_22
_atom_site_aniso_U_33
_atom_site_aniso_U_23
_atom_site_aniso_U_13
_atom_site_aniso_U_12
O1 0.083(4) 0.067(4) 0.084(3) -0.026(3) 0.019(3) -0.011(3)
O2 0.086(5) 0.115(7) 0.144(6) -0.065(5) 0.030(4) -0.010(4)
C4 0.058(8) 0.063(2) 0.051(2) -0.0019(17) 0.002(2) -0.001(3)
C5 0.073(2) 0.0550(18) 0.0446(17) 0.0021(15) -0.016(7) -0.008(10)
C6 0.080(5) 0.067(4) 0.054(4) -0.013(3) 0.004(3) 0.001(3)
C7 0.084(5) 0.069(4) 0.069(4) -0.015(3) -0.003(5) 0.003(4)
C8 0.074(6) 0.057(2) 0.053(2) 0.0003(18) 0.0013(19) 0.000(2)
C9 0.068(5) 0.071(5) 0.076(4) -0.013(4) 0.007(4) -0.010(4)
C10 0.063(4) 0.077(5) 0.076(5) -0.006(4) 0.013(3) 0.000(4)
C11 0.160(9) 0.064(3) 0.076(3) -0.013(3) 0.002(3) 0.002(3)
N1 0.186(4) 0.0462(15) 0.0478(16) -0.0029(13) 0.000 0.000
N2 0.069(2) 0.0540(18) 0.192(5) 0.000 0.000 -0.0159(16)
C1 0.198(4) 0.0579(17) 0.193(4) 0.002(2) 0.138(4) -0.008(2)
C2 0.072(3) 0.039(2) 0.054(2) 0.000 0.000 0.000
C3 0.114(4) 0.038(2) 0.078(3) 0.000 0.000 0.000

loop_
_atom_type_symbol
_atom_type_description
_atom_type_scat_dispersion_real
_atom_type_scat_dispersion_imag
_atom_type_scat_source
C C 0.0033 0.0016 'International Tables Vol C Tables 4.2.6.8 and 6.1.1.4'
H H 0.0000 0.0000 'International Tables Vol C Tables 4.2.6.8 and 6.1.1.4'
N N 0.0061 0.0033 'International Tables Vol C Tables 4.2.6.8 and 6.1.1.4'
O O 0.0106 0.0060 'International Tables Vol C Tables 4.2.6.8 and 6.1.1.4'

loop_
_geom_angle_atom_site_label_1
_geom_angle_atom_site_label_2
_geom_angle_atom_site_label_3
_geom_angle
_geom_angle_site_symmetry_1
_geom_angle_site_symmetry_3
C4 O1 H1O1 108(4) . .
O2 C4 O1 123.2(6) . .
O2 C4 C5 124.4(8) . .
O1 C4 C5 112.4(9) . .
C6 C5 C10 120.0 . .
C6 C5 C4 123.4(8) . .
C10 C5 C4 116.6(8) . .
C5 C6 C7 120.0 . .
C5 C6 H6A 120.0 . .
C7 C6 H6A 120.0 . .
C8 C7 C6 120.0 . .
C8 C7 H7A 120.0 . .
C6 C7 H7A 120.0 . .
C9 C8 C7 120.0 . .
C9 C8 C11 118.7(4) . .
C7 C8 C11 121.2(4) . .
C8 C9 C10 120.0 . .
C8 C9 H9A 120.0 . .
C10 C9 H9A 120.0 . .
C9 C10 C5 120.0 . .
C9 C10 H10A 120.0 . .
C5 C10 H10A 120.0 . .
C8 C11 H11A 114.5 . .
C8 C11 H11B 107.0 . .
H11A C11 H11B 108.2 . .
C8 C11 H11C 110.6 . .
H11A C11 H11C 108.2 . .
H11B C11 H11C 108.2 . .
C2 N1 C1 109.2(3) . .
C2 N1 C1 109.2(3) . 12
C1 N1 C1 107.1(3) . 12
C1 N2 C1 107.5(4) . 10_557
C1 N2 C3 108.3(3) . .
C1 N2 C3 108.3(3) 10_557 .
N2 C1 N1 112.3(3) . .
N2 C1 H1A 109.1 . .
N1 C1 H1A 109.1 . .
N2 C1 H1B 109.1 . .
N1 C1 H1B 109.1 . .
H1A C1 H1B 107.9 . .
N1 C2 N1 110.0(3) 10_557 .
N1 C2 H2A 110.0 10_557 .
N1 C2 H2A 110.0 . .
N2 C3 N2 111.9(4) . 3_556
N2 C3 H3A 108.8 . .
N2 C3 H3A 108.8 3_556 .

loop_
_geom_bond_atom_site_label_1
_geom_bond_atom_site_label_2
_geom_bond_distance
_geom_bond_site_symmetry_2
O1 C4 1.337(12) .
O1 H1O1 0.90(9) .
O2 C4 1.155(14) .
C4 C5 1.503(6) .
C5 C6 1.3900 .
C5 C10 1.3900 .
C6 C7 1.3900 .
C6 H6A 0.9300 .
C7 C8 1.3900 .
C7 H7A 0.9300 .
C8 C9 1.3900 .
C8 C11 1.525(6) .
C9 C10 1.3900 .
C9 H9A 0.9300 .
C10 H10A 0.9300 .
C11 H11A 0.9600 .
C11 H11B 0.9600 .
C11 H11C 0.9600 .
N1 C2 1.439(4) .
N1 C1 1.449(4) .
N1 C1 1.449(4) 12
N2 C1 1.435(4) .
N2 C1 1.435(4) 10_557
N2 C3 1.442(4) .
C1 H1A 0.9700 .
C1 H1B 0.9700 .
C2 N1 1.439(4) 10_557
C2 H2A 0.9700 .
C3 N2 1.442(4) 3_556
C3 H3A 0.9700 .

loop_
_geom_hbond_atom_site_label_D
_geom_hbond_atom_site_label_H
_geom_hbond_atom_site_label_A
_geom_hbond_distance_DH
_geom_hbond_distance_HA
_geom_hbond_distance_DA
_geom_hbond_angle_DHA
_geom_hbond_site_symmetry_A
_geom_hbond_publ_flag
O1 H1O1 N1 0.90(9) 1.86(8) 2.737(8) 165(7) . yes
C11 H11C Cg7 0.9600 2.90 3.655(6) 136 4_546 yes
C11 H11C Cg7 0.9600 2.90 3.702(6) 141 9_546 yes

loop_
_geom_torsion_atom_site_label_1
_geom_torsion_atom_site_label_2
_geom_torsion_atom_site_label_3
_geom_torsion_atom_site_label_4
_geom_torsion
_geom_torsion_site_symmetry_1
_geom_torsion_site_symmetry_4
O2 C4 C5 C6 -169.8(9) . .
O1 C4 C5 C6 8.7(8) . .
O2 C4 C5 C10 9.1(10) . .
O1 C4 C5 C10 -172.4(7) . .
C10 C5 C6 C7 0.0 . .
C4 C5 C6 C7 178.9(3) . .
C5 C6 C7 C8 0.0 . .
C6 C7 C8 C9 0.0 . .
C6 C7 C8 C11 -179.0(3) . .
C7 C8 C9 C10 0.0 . .
C11 C8 C9 C10 179.0(3) . .
C8 C9 C10 C5 0.0 . .
C6 C5 C10 C9 0.0 . .
C4 C5 C10 C9 -178.9(3) . .
C1 N2 C1 N1 57.8(6) 10_557 .
C3 N2 C1 N1 -59.0(4) . .
C2 N1 C1 N2 -59.3(4) . .
C1 N1 C1 N2 58.8(6) 12 .
C1 N1 C2 N1 58.38(19) . 10_557
C1 N1 C2 N1 -58.38(19) 12 10_557
C1 N2 C3 N2 58.12(19) . 3_556
C1 N2 C3 N2 -58.12(19) 10_557 3_556
